data_7042308
loop_
_publ_author_name
'Kim, Youngsam'
'Jun, Taehong'
'Mulay, Sandip V.'
'Manjare, Sudesh T.'
'Kwak, Jinseong'
'Lee, Yunho'
'Churchill, David G.'

_publ_section_title
;
 Novel intramolecular \p-\p-interaction in a BODIPY system by oxidation of
 a single selenium center: geometrical stamping and spectroscopic and
 spectrometric distinctions.
;
_journal_issue 12
_journal_name_full 'Dalton transactions (Cambridge, England : 2003)'
_journal_page_first 4111
_journal_page_last 4117
_journal_paper_doi 10.1039/c7dt00555e
_journal_volume 46
_journal_year 2017
_chemical_formula_moiety 'C23 H20 B Br F2 N2 O S Se'
_chemical_formula_sum 'C23 H20 B Br F2 N2 O S Se'
_chemical_formula_weight 580.15
_chemical_name_systematic
; 
 ? 
;
_space_group_IT_number 2
_symmetry_cell_setting triclinic
_symmetry_space_group_name_Hall '-P 1'
_symmetry_space_group_name_H-M 'P -1'
_atom_sites_solution_hydrogens geom
_atom_sites_solution_primary direct
_atom_sites_solution_secondary difmap
_audit_creation_method SHELXL-97
_audit_update_record
;
2017-01-20 deposited with the CCDC.
2017-03-02 downloaded from the CCDC.
;
_cell_angle_alpha 94.4778(14)
_cell_angle_beta 106.8774(12)
_cell_angle_gamma 114.9387(12)
_cell_formula_units_Z 2
_cell_length_a 8.9526(2)
_cell_length_b 10.2532(3)
_cell_length_c 14.7976(4)
_cell_measurement_reflns_used 63841
_cell_measurement_temperature 293(2)
_cell_measurement_theta_max 28.06
_cell_measurement_theta_min 2.75
_cell_volume 1146.72(6)
_computing_cell_refinement 'Bruker SMART'
_computing_data_collection 'Bruker SMART'
_computing_data_reduction 'Bruker SAINT'
_computing_molecular_graphics 'Bruker SHELXTL'
_computing_publication_material 'Bruker SHELXTL'
_computing_structure_refinement 'SHELXL-97 (Sheldrick, 2008)'
_computing_structure_solution 'SHELXS-97 (Sheldrick, 2008)'
_diffrn_ambient_temperature 293(2)
_diffrn_measured_fraction_theta_full 0.994
_diffrn_measured_fraction_theta_max 0.994
_diffrn_measurement_device_type 'CCD area detector'
_diffrn_measurement_method 'phi and omega scans'
_diffrn_radiation_monochromator graphite
_diffrn_radiation_source 'fine-focus sealed tube'
_diffrn_radiation_type MoK\a
_diffrn_radiation_wavelength 0.71073
_diffrn_reflns_av_R_equivalents 0.0414
_diffrn_reflns_av_sigmaI/netI 0.0178
_diffrn_reflns_limit_h_max 11
_diffrn_reflns_limit_h_min -11
_diffrn_reflns_limit_k_max 13
_diffrn_reflns_limit_k_min -13
_diffrn_reflns_limit_l_max 19
_diffrn_reflns_limit_l_min -19
_diffrn_reflns_number 63841
_diffrn_reflns_theta_full 28.06
_diffrn_reflns_theta_max 28.06
_diffrn_reflns_theta_min 2.75
_exptl_absorpt_coefficient_mu 3.506
_exptl_absorpt_correction_T_max 0.9021
_exptl_absorpt_correction_T_min 0.4194
_exptl_absorpt_correction_type multi-scan
_exptl_absorpt_process_details SADABS
_exptl_crystal_colour brown
_exptl_crystal_density_diffrn 1.680
_exptl_crystal_density_meas ?
_exptl_crystal_density_method 'not measured'
_exptl_crystal_description platy
_exptl_crystal_F_000 576
_exptl_crystal_size_max 0.30
_exptl_crystal_size_mid 0.18
_exptl_crystal_size_min 0.03
_refine_diff_density_max 0.852
_refine_diff_density_min -0.388
_refine_diff_density_rms 0.093
_refine_ls_extinction_method none
_refine_ls_goodness_of_fit_ref 1.075
_refine_ls_hydrogen_treatment constr
_refine_ls_matrix_type full
_refine_ls_number_parameters 289
_refine_ls_number_reflns 5542
_refine_ls_number_restraints 0
_refine_ls_restrained_S_all 1.075
_refine_ls_R_factor_all 0.0466
_refine_ls_R_factor_gt 0.0363
_refine_ls_shift/su_max 0.001
_refine_ls_shift/su_mean 0.000
_refine_ls_structure_factor_coef Fsqd
_refine_ls_weighting_details 'calc w=1/[\s^2^(Fo^2^)+(0.0552P)^2^+0.5287P] where P=(Fo^2^+2Fc^2^)/3'
_refine_ls_weighting_scheme calc
_refine_ls_wR_factor_gt 0.0935
_refine_ls_wR_factor_ref 0.0989
_reflns_number_gt 4667
_reflns_number_total 5542
_reflns_threshold_expression >2sigma(I)
_cod_data_source_file c7dt00555e2.cif
_cod_data_source_block n0095b-1
_cod_depositor_comments
;
The following automatic conversions were performed:

'_symmetry_cell_setting' value 'Triclinic' changed to 'triclinic'
according to
/home/data/users/saulius/crontab/automatic-downloads/rss-feeds/RSC/lib/dictionaries/cif_core.dic
dictionary named 'cif_core.dic' version 2.4.2 from 2011-04-26.

'_exptl_crystal_density_meas' value 'not measured' was changed to '?'
- the value is perceived as not measured.

Automatic conversion script
Id: cif_fix_values 4973 2017-02-22 13:04:09Z antanas 

 Adding full bibliography for 7042308.cif.
;
_cod_original_cell_volume 1146.72(5)
_cod_original_sg_symbol_H-M P-1
_cod_database_code 7042308

loop_
_symmetry_equiv_pos_as_xyz
'x, y, z'
'-x, -y, -z'

loop_
_atom_site_label
_atom_site_type_symbol
_atom_site_fract_x
_atom_site_fract_y
_atom_site_fract_z
_atom_site_U_iso_or_equiv
_atom_site_adp_type
_atom_site_occupancy
_atom_site_symmetry_multiplicity
_atom_site_calc_flag
_atom_site_refinement_flags
Se1 Se 0.91805(3) 0.81047(3) 0.436398(17) 0.03856(9) Uani 1 1 d .
Br1 Br 0.26919(5) 0.90371(4) 0.31480(3) 0.06718(12) Uani 1 1 d .
S1 S 0.61601(8) 0.89272(7) 0.42026(4) 0.03973(15) Uani 1 1 d .
B1 B 0.7520(5) 0.4916(5) 0.0854(2) 0.0582(9) Uani 1 1 d .
F1 F 0.8931(3) 0.4703(3) 0.13765(14) 0.0764(6) Uani 1 1 d .
F2 F 0.6973(3) 0.4274(3) -0.01194(13) 0.0833(7) Uani 1 1 d .
N1 N 0.8082(3) 0.6583(3) 0.10047(16) 0.0505(6) Uani 1 1 d .
N2 N 0.6000(3) 0.4228(3) 0.12405(17) 0.0525(6) Uani 1 1 d .
O1 O 0.9315(3) 0.8709(2) 0.54733(13) 0.0568(5) Uani 1 1 d .
C1 C 1.0055(6) 0.7178(6) 0.0032(3) 0.0849(13) Uani 1 1 d .
H1A H 0.9649 0.6130 -0.0091 0.127 Uiso 1 1 calc R
H1B H 1.1312 0.7685 0.0357 0.127 Uiso 1 1 calc R
H1C H 0.9752 0.7459 -0.0572 0.127 Uiso 1 1 calc R
C2 C 0.9196(4) 0.7584(4) 0.0662(2) 0.0596(8) Uani 1 1 d .
C3 C 0.9436(4) 0.8981(4) 0.1014(2) 0.0574(8) Uani 1 1 d .
H3A H 1.0138 0.9851 0.0874 0.069 Uiso 1 1 calc R
C4 C 0.8466(4) 0.8867(3) 0.16032(18) 0.0456(6) Uani 1 1 d .
C5 C 0.8410(5) 1.0158(3) 0.2123(2) 0.0555(7) Uani 1 1 d .
H5A H 0.9151 1.1051 0.1981 0.083 Uiso 1 1 calc R
H5B H 0.8823 1.0232 0.2810 0.083 Uiso 1 1 calc R
H5C H 0.7219 1.0014 0.1910 0.083 Uiso 1 1 calc R
C6 C 0.7593(4) 0.7341(3) 0.15966(17) 0.0427(6) Uani 1 1 d .
C7 C 0.5217(7) 0.1589(5) 0.0650(3) 0.0972(16) Uani 1 1 d .
H7A H 0.6103 0.2025 0.0370 0.146 Uiso 1 1 calc R
H7B H 0.4108 0.0943 0.0144 0.146 Uiso 1 1 calc R
H7C H 0.5550 0.1034 0.1088 0.146 Uiso 1 1 calc R
C8 C 0.5046(5) 0.2788(4) 0.1195(3) 0.0675(10) Uani 1 1 d .
C9 C 0.3945(5) 0.2623(4) 0.1717(3) 0.0727(10) Uani 1 1 d .
H9A H 0.3153 0.1727 0.1786 0.087 Uiso 1 1 calc R
C10 C 0.4209(4) 0.4000(3) 0.2118(2) 0.0546(7) Uani 1 1 d .
C11 C 0.3261(5) 0.4271(4) 0.2725(3) 0.0696(9) Uani 1 1 d .
H11A H 0.2463 0.3345 0.2806 0.104 Uiso 1 1 calc R
H11B H 0.2610 0.4754 0.2413 0.104 Uiso 1 1 calc R
H11C H 0.4098 0.4888 0.3349 0.104 Uiso 1 1 calc R
C12 C 0.5520(4) 0.5025(3) 0.18137(18) 0.0453(6) Uani 1 1 d .
C13 C 0.6355(3) 0.6559(3) 0.19998(16) 0.0395(5) Uani 1 1 d .
C14 C 0.5937(3) 0.7397(3) 0.26658(17) 0.0366(5) Uani 1 1 d .
C15 C 0.4439(4) 0.7653(3) 0.23924(19) 0.0455(6) Uani 1 1 d .
H15A H 0.3588 0.7310 0.1772 0.055 Uiso 1 1 calc R
C16 C 0.4414(3) 0.8457(3) 0.3151(2) 0.0423(5) Uani 1 1 d .
C17 C 0.6968(3) 0.8017(2) 0.36160(16) 0.0332(5) Uani 1 1 d .
C18 C 0.8310(4) 0.6002(3) 0.4244(2) 0.0451(6) Uani 1 1 d .
C19 C 0.8817(5) 0.5277(4) 0.3669(2) 0.0619(8) Uani 1 1 d .
H19A H 0.9519 0.5783 0.3330 0.074 Uiso 1 1 calc R
C20 C 0.8263(7) 0.3784(5) 0.3605(4) 0.0972(17) Uani 1 1 d .
H20A H 0.8604 0.3275 0.3228 0.117 Uiso 1 1 calc R
C21 C 0.7213(8) 0.3059(5) 0.4097(5) 0.119(2) Uani 1 1 d .
H21A H 0.6829 0.2052 0.4048 0.142 Uiso 1 1 calc R
C22 C 0.6720(7) 0.3797(6) 0.4663(5) 0.114(2) Uani 1 1 d .
H22A H 0.5994 0.3283 0.4988 0.137 Uiso 1 1 calc R
C23 C 0.7283(5) 0.5298(4) 0.4759(3) 0.0743(10) Uani 1 1 d .
H23A H 0.6977 0.5810 0.5157 0.089 Uiso 1 1 calc R

loop_
_atom_site_aniso_label
_atom_site_aniso_U_11
_atom_site_aniso_U_22
_atom_site_aniso_U_33
_atom_site_aniso_U_23
_atom_site_aniso_U_13
_atom_site_aniso_U_12
Se1 0.03529(14) 0.03319(13) 0.03770(14) 0.00101(9) 0.00829(10) 0.01183(10)
Br1 0.0581(2) 0.0798(2) 0.0788(2) 0.00712(18) 0.02746(17) 0.04547(18)
S1 0.0451(3) 0.0374(3) 0.0353(3) -0.0010(2) 0.0170(3) 0.0178(3)
B1 0.071(2) 0.079(2) 0.0353(15) -0.0054(15) 0.0072(15) 0.056(2)
F1 0.0855(14) 0.1102(17) 0.0617(11) 0.0113(11) 0.0169(10) 0.0782(14)
F2 0.1172(18) 0.1069(17) 0.0385(9) -0.0123(10) 0.0131(10) 0.0779(15)
N1 0.0541(13) 0.0713(16) 0.0350(11) 0.0004(10) 0.0128(10) 0.0413(13)
N2 0.0591(14) 0.0499(14) 0.0422(12) -0.0096(10) -0.0003(10) 0.0352(12)
O1 0.0681(13) 0.0551(12) 0.0319(9) -0.0038(8) 0.0072(9) 0.0245(11)
C1 0.087(3) 0.139(4) 0.065(2) 0.018(2) 0.042(2) 0.076(3)
C2 0.0564(18) 0.096(3) 0.0389(14) 0.0116(15) 0.0170(13) 0.0469(18)
C3 0.0540(17) 0.079(2) 0.0437(15) 0.0176(15) 0.0190(13) 0.0336(16)
C4 0.0466(14) 0.0587(17) 0.0319(12) 0.0074(11) 0.0093(10) 0.0284(13)
C5 0.070(2) 0.0468(16) 0.0502(16) 0.0118(13) 0.0219(14) 0.0267(15)
C6 0.0473(14) 0.0566(16) 0.0280(11) 0.0000(10) 0.0091(10) 0.0320(13)
C7 0.113(3) 0.066(2) 0.096(3) -0.024(2) -0.002(3) 0.059(2)
C8 0.069(2) 0.0524(18) 0.0617(19) -0.0154(15) -0.0081(16) 0.0369(17)
C9 0.065(2) 0.0454(17) 0.078(2) -0.0045(16) -0.0032(18) 0.0209(16)
C10 0.0501(16) 0.0474(16) 0.0494(15) -0.0012(12) 0.0013(13) 0.0208(13)
C11 0.061(2) 0.060(2) 0.070(2) 0.0081(17) 0.0220(17) 0.0143(16)
C12 0.0476(14) 0.0443(14) 0.0358(12) -0.0054(10) 0.0020(11) 0.0250(12)
C13 0.0447(13) 0.0462(14) 0.0272(10) -0.0031(9) 0.0042(9) 0.0284(11)
C14 0.0423(13) 0.0363(12) 0.0315(11) 0.0018(9) 0.0126(10) 0.0200(10)
C15 0.0447(14) 0.0518(15) 0.0364(12) 0.0007(11) 0.0082(11) 0.0250(12)
C16 0.0415(13) 0.0439(14) 0.0471(14) 0.0073(11) 0.0185(11) 0.0236(11)
C17 0.0375(12) 0.0288(11) 0.0324(11) 0.0023(8) 0.0142(9) 0.0142(9)
C18 0.0425(13) 0.0343(12) 0.0460(14) 0.0069(10) 0.0024(11) 0.0159(11)
C19 0.0613(19) 0.0517(17) 0.0608(18) -0.0013(14) 0.0020(15) 0.0311(15)
C20 0.100(3) 0.052(2) 0.106(3) -0.013(2) -0.020(3) 0.048(2)
C21 0.099(4) 0.040(2) 0.155(5) 0.028(3) -0.021(3) 0.021(2)
C22 0.100(4) 0.071(3) 0.148(5) 0.071(3) 0.032(3) 0.020(3)
C23 0.072(2) 0.065(2) 0.084(2) 0.0355(19) 0.030(2) 0.0251(18)

loop_
_atom_type_symbol
_atom_type_description
_atom_type_scat_dispersion_real
_atom_type_scat_dispersion_imag
_atom_type_scat_source
C C 0.0033 0.0016 'International Tables Vol C Tables 4.2.6.8 and 6.1.1.4'
H H 0.0000 0.0000 'International Tables Vol C Tables 4.2.6.8 and 6.1.1.4'
B B 0.0013 0.0007 'International Tables Vol C Tables 4.2.6.8 and 6.1.1.4'
N N 0.0061 0.0033 'International Tables Vol C Tables 4.2.6.8 and 6.1.1.4'
O O 0.0106 0.0060 'International Tables Vol C Tables 4.2.6.8 and 6.1.1.4'
F F 0.0171 0.0103 'International Tables Vol C Tables 4.2.6.8 and 6.1.1.4'
S S 0.1246 0.1234 'International Tables Vol C Tables 4.2.6.8 and 6.1.1.4'
Se Se -0.0929 2.2259 'International Tables Vol C Tables 4.2.6.8 and 6.1.1.4'
Br Br -0.2901 2.4595 'International Tables Vol C Tables 4.2.6.8 and 6.1.1.4'

loop_
_geom_angle_atom_site_label_1
_geom_angle_atom_site_label_2
_geom_angle_atom_site_label_3
_geom_angle
O1 Se1 C17 99.75(10)
O1 Se1 C18 103.43(12)
C17 Se1 C18 96.72(10)
C16 S1 C17 90.23(12)
F2 B1 F1 109.0(2)
F2 B1 N1 110.7(3)
F1 B1 N1 109.8(3)
F2 B1 N2 110.7(3)
F1 B1 N2 109.7(3)
N1 B1 N2 107.0(2)
C2 N1 C6 107.8(3)
C2 N1 B1 127.5(3)
C6 N1 B1 124.5(3)
C8 N2 C12 107.5(3)
C8 N2 B1 126.9(3)
C12 N2 B1 125.2(3)
N1 C2 C3 109.4(3)
N1 C2 C1 122.8(4)
C3 C2 C1 127.8(4)
C4 C3 C2 108.9(3)
C3 C4 C6 106.1(3)
C3 C4 C5 124.2(3)
C6 C4 C5 129.7(3)
C13 C6 N1 120.0(3)
C13 C6 C4 132.0(2)
N1 C6 C4 107.9(2)
N2 C8 C9 109.7(3)
N2 C8 C7 122.8(4)
C9 C8 C7 127.5(4)
C10 C9 C8 109.2(3)
C9 C10 C12 105.3(3)
C9 C10 C11 124.9(3)
C12 C10 C11 129.8(3)
C13 C12 N2 119.3(3)
C13 C12 C10 132.4(3)
N2 C12 C10 108.3(2)
C12 C13 C6 122.3(2)
C12 C13 C14 118.9(2)
C6 C13 C14 118.8(2)
C17 C14 C15 112.4(2)
C17 C14 C13 123.0(2)
C15 C14 C13 124.7(2)
C16 C15 C14 111.3(2)
C15 C16 S1 113.6(2)
C15 C16 Br1 126.7(2)
S1 C16 Br1 119.60(14)
C14 C17 S1 112.48(18)
C14 C17 Se1 130.67(18)
S1 C17 Se1 116.79(12)
C23 C18 C19 122.4(3)
C23 C18 Se1 119.6(3)
C19 C18 Se1 117.9(2)
C18 C19 C20 118.7(4)
C21 C20 C19 119.7(5)
C20 C21 C22 120.7(4)
C21 C22 C23 121.0(5)
C18 C23 C22 117.4(5)

loop_
_geom_bond_atom_site_label_1
_geom_bond_atom_site_label_2
_geom_bond_distance
Se1 O1 1.6602(19)
Se1 C17 1.928(2)
Se1 C18 1.932(3)
Br1 C16 1.871(3)
S1 C16 1.712(3)
S1 C17 1.719(2)
B1 F2 1.385(3)
B1 F1 1.391(4)
B1 N1 1.540(5)
B1 N2 1.543(5)
N1 C2 1.348(4)
N1 C6 1.402(3)
N2 C8 1.342(4)
N2 C12 1.404(3)
C1 C2 1.503(4)
C2 C3 1.388(5)
C3 C4 1.378(4)
C4 C6 1.422(4)
C4 C5 1.505(4)
C6 C13 1.392(4)
C7 C8 1.504(5)
C8 C9 1.385(6)
C9 C10 1.381(4)
C10 C12 1.423(4)
C10 C11 1.485(5)
C12 C13 1.389(4)
C13 C14 1.484(3)
C14 C17 1.359(3)
C14 C15 1.424(4)
C15 C16 1.352(4)
C18 C23 1.371(5)
C18 C19 1.375(4)
C19 C20 1.382(5)
C20 C21 1.363(8)
C21 C22 1.366(9)
C22 C23 1.383(6)
